data_2203372
loop_
_publ_author_name
'Dro\&s, Thomas'
'Glaum, Robert'

_publ_section_title
;
 The langbeinite-type barium vanadium(III) orthophosphate,
 Ba~3~V~4~(PO~4~)~6~
;
_journal_issue 4
_journal_name_full 'Acta Crystallographica Section E'
_journal_page_first i58
_journal_page_last i60
_journal_paper_doi 10.1107/S1600536804005689
_journal_volume 60
_journal_year 2004
_chemical_formula_iupac 'Ba3 V4 (P O4)6'
_chemical_formula_structural 'Ba3 V4 (P O4)6'
_chemical_formula_sum 'Ba3 O24 P6 V4'
_chemical_formula_weight 1185.58
_chemical_name_systematic ?
_space_group_IT_number 198
_symmetry_cell_setting cubic
_symmetry_space_group_name_Hall 'P 2ac 2ab 3'
_symmetry_space_group_name_H-M 'P 21 3'
_atom_sites_solution_primary direct
_atom_sites_solution_secondary difmap
_audit_conform_dict_name cif_core.dic
_audit_conform_dict_version 2.2
_audit_creation_method 'WinGX routine CIF_UPDATE'
_cell_angle_alpha 90
_cell_angle_beta 90
_cell_angle_gamma 90
_cell_formula_units_Z 2
_cell_length_a 9.8825(7)
_cell_length_b 9.8825(7)
_cell_length_c 9.8825(7)
_cell_measurement_reflns_used 29
_cell_measurement_temperature 293(2)
_cell_measurement_theta_max 29.97
_cell_measurement_theta_min 2.91
_cell_volume 965.16(12)
_computing_cell_refinement 'COLLECT and DENZO (Otwinowski & Minor, 1997)'
_computing_data_collection 'COLLECT (Nonius, 2001)'
_computing_data_reduction 'COLLECT and DENZO'
_computing_molecular_graphics 'ATOMS (Dowty, 2002)'
_computing_publication_material 'WinGX  (Farrugia, 1999)'
_computing_structure_refinement 'SHELXL97  (Sheldrick, 1997)'
_computing_structure_solution 'SHELXS97  (Sheldrick, 1997)'
_database_code_amcsd 0010428
_diffrn_ambient_temperature 293(2)
_diffrn_measured_fraction_theta_full 0.993
_diffrn_measured_fraction_theta_max 0.993
_diffrn_measurement_device '95mm CCD camera on \k-goniostat'
_diffrn_measurement_device_type 'Nonius KappaCCD'
_diffrn_measurement_method 'CCD rotation images, thick slices'
_diffrn_radiation_monochromator graphite
_diffrn_radiation_type MoK\a
_diffrn_radiation_wavelength 0.71073
_diffrn_reflns_av_R_equivalents 0.0293
_diffrn_reflns_limit_h_max 13
_diffrn_reflns_limit_h_min -13
_diffrn_reflns_limit_k_max 13
_diffrn_reflns_limit_k_min -13
_diffrn_reflns_limit_l_max 13
_diffrn_reflns_limit_l_min -13
_diffrn_reflns_number 22794
_diffrn_reflns_theta_full 29.97
_diffrn_reflns_theta_max 29.97
_diffrn_reflns_theta_min 2.91
_diffrn_standards_number 0
_exptl_absorpt_coefficient_mu 8.494
_exptl_absorpt_correction_T_max 0.7074
_exptl_absorpt_correction_T_min 0.5970
_exptl_absorpt_correction_type numerical
_exptl_absorpt_process_details '(HABITUS; Herrendorf, 1993)'
_exptl_crystal_colour yellow--green
_exptl_crystal_density_diffrn 4.08
_exptl_crystal_density_method 'not measured'
_exptl_crystal_description cube
_exptl_crystal_F_000 1084
_exptl_crystal_size_max 0.1
_exptl_crystal_size_mid 0.1
_exptl_crystal_size_min 0.1
_refine_diff_density_max 2.024
_refine_diff_density_min -1.903
_refine_ls_abs_structure_details 'Flack (1983), 393 Friedel pairs'
_refine_ls_abs_structure_Flack -0.02(3)
_refine_ls_extinction_coef 0.0237(15)
_refine_ls_extinction_expression Fc^*^=kFc[1+0.001xFc^2^\l^3^/sin(2\q)]^-1/4^
_refine_ls_extinction_method SHELXL
_refine_ls_goodness_of_fit_ref 1.131
_refine_ls_matrix_type full
_refine_ls_number_parameters 61
_refine_ls_number_reflns 930
_refine_ls_number_restraints 1
_refine_ls_restrained_S_all 1.130
_refine_ls_R_factor_all 0.027
_refine_ls_R_factor_gt 0.027
_refine_ls_shift/su_max 0.015
_refine_ls_shift/su_mean 0.002
_refine_ls_structure_factor_coef Fsqd
_refine_ls_weighting_details 'calc w = 1/[\s^2^(Fo^2^)+7.2584P] where P = (Fo^2^+2Fc^2^)/3'
_refine_ls_weighting_scheme calc
_refine_ls_wR_factor_gt 0.0586
_refine_ls_wR_factor_ref 0.059
_reflns_number_gt 930
_reflns_number_total 930
_reflns_threshold_expression I>2\s(I)
_cod_data_source_file br6140.cif
_cod_data_source_block I
_cod_depositor_comments
;
The following automatic conversions were performed:
'_geom_bond_publ_flag' value 'Y' changed to 'y' according to
'/home/saulius/struct/CIF-dictionaries/cif_core.dic' dictionary named
'cif_core.dic' version 2.4.1 from 2010-06-29 (16
times).

'_geom_angle_publ_flag' value 'Y' changed to 'y' according to
'/home/saulius/struct/CIF-dictionaries/cif_core.dic' dictionary named
'cif_core.dic' version 2.4.1 from 2010-06-29 (10 times).

Automatic conversion script
Id: cif_fix_enum 1527 2010-12-29 10:47:43Z saulius 

The following automatic conversions were performed:

'_geom_bond_publ_flag' value 'Y' changed to 'y' according to
/home/saulius/struct/CIF-dictionaries/cif_core.dic dictionary named
'cif_core.dic' version 2.4.1 from 2010-06-29 (16
times).

'_geom_angle_publ_flag' value 'Y' changed to 'y' according
to /home/saulius/struct/CIF-dictionaries/cif_core.dic dictionary
named 'cif_core.dic' version 2.4.1 from 2010-06-29 (10 times).

Automatic conversion script
Id: cif_fix_values 1715 2011-07-08 13:25:40Z adriana 
;
_cod_database_code 2203372
_cod_database_fobs_code 2203372
_amcsd_formula_title Ba3V4(PO4)6

loop_
_space_group_symop_operation_xyz
'x, y, z'
'-x+1/2, -y, z+1/2'
'x+1/2, -y+1/2, -z'
'-x, y+1/2, -z+1/2'
'y, z, x'
'-y+1/2, -z, x+1/2'
'y+1/2, -z+1/2, -x'
'-y, z+1/2, -x+1/2'
'z, x, y'
'-z, x+1/2, -y+1/2'
'-z+1/2, -x, y+1/2'
'z+1/2, -x+1/2, -y'

loop_
_atom_site_label
_atom_site_fract_x
_atom_site_fract_y
_atom_site_fract_z
_atom_site_U_iso_or_equiv
_atom_site_adp_type
_atom_site_calc_flag
_atom_site_refinement_flags
_atom_site_occupancy
_atom_site_type_symbol
Ba1 0.06743(4) 0.06743(4) 0.06743(4) 0.0182(2) Uani d SP 0.772(2) Ba
Ba2 0.29438(6) 0.29438(6) 0.29438(6) 0.0282(3) Uani d SP 0.728(2) Ba
V1 0.58620(7) 0.58620(7) 0.58620(7) 0.0073(2) Uani d S 1 V
V2 0.85303(7) 0.85303(7) 0.85303(7) 0.0086(2) Uani d S 1 V
P 0.62570(10) 0.46081(10) 0.27168(10) 0.0067(2) Uani d . 1 P
O1 0.6530(4) 0.5015(4) 0.4170(4) 0.0216(7) Uani d . 1 O
O2 0.7572(4) 0.4841(4) 0.1930(4) 0.0279(9) Uani d . 1 O
O3 0.5776(4) 0.3136(3) 0.2618(4) 0.0218(7) Uani d . 1 O
O4 0.5218(4) 0.5517(4) 0.2037(4) 0.0238(8) Uani d . 1 O

loop_
_atom_site_aniso_label
_atom_site_aniso_U_11
_atom_site_aniso_U_22
_atom_site_aniso_U_33
_atom_site_aniso_U_12
_atom_site_aniso_U_13
_atom_site_aniso_U_23
Ba1 0.0182(2) 0.0182(2) 0.0182(2) 0.00074(13) 0.00074(13) 0.00074(13)
Ba2 0.0282(3) 0.0282(3) 0.0282(3) 0.0107(2) 0.0107(2) 0.0107(2)
V1 0.0073(2) 0.0073(2) 0.0073(2) -0.0006(2) -0.0006(2) -0.0006(2)
V2 0.0086(2) 0.0086(2) 0.0086(2) 0.0010(2) 0.0010(2) 0.0010(2)
P 0.0068(4) 0.0065(4) 0.0068(4) 0.0016(3) 0.0005(3) 0.0002(3)
O1 0.0250(17) 0.0280(18) 0.0118(15) 0.0032(15) -0.0028(13) -0.0119(14)
O2 0.0211(17) 0.032(2) 0.031(2) 0.0097(15) 0.0193(15) 0.0087(16)
O3 0.0254(18) 0.0099(14) 0.0300(18) -0.0046(13) -0.0131(16) 0.0040(13)
O4 0.0232(17) 0.0212(18) 0.0270(18) 0.0125(14) -0.0084(15) 0.0011(15)

loop_
_atom_type_symbol
_atom_type_description
_atom_type_scat_dispersion_real
_atom_type_scat_dispersion_imag
_atom_type_scat_source
O O 0.0106 0.006 'International Tables Vol C Tables 4.2.6.8 and 6.1.1.4'
P P 0.1023 0.0942 'International Tables Vol C Tables 4.2.6.8 and 6.1.1.4'
Ba Ba -0.3244 2.2819 'International Tables Vol C Tables 4.2.6.8 and 6.1.1.4'
V V 0.3005 0.5294 'International Tables Vol C Tables 4.2.6.8 and 6.1.1.4'

loop_
_geom_angle_atom_site_label_1
_geom_angle_atom_site_label_2
_geom_angle_atom_site_label_3
_geom_angle_site_symmetry_1
_geom_angle_site_symmetry_3
_geom_angle
_geom_angle_publ_flag
O1 Ba1 O1 11_564 7_456 100.53(10) ?
O1 Ba1 O1 11_564 4_645 100.53(10) ?
O1 Ba1 O1 7_456 4_645 100.53(10) ?
O1 Ba1 O4 11_564 10_545 96.08(10) ?
O1 Ba1 O4 7_456 10_545 100.78(11) ?
O1 Ba1 O4 4_645 10_545 149.99(10) ?
O1 Ba1 O4 11_564 6_554 149.99(10) ?
O1 Ba1 O4 7_456 6_554 96.08(10) ?
O1 Ba1 O4 4_645 6_554 100.78(11) ?
O4 Ba1 O4 10_545 6_554 56.07(11) ?
O1 Ba1 O4 11_564 3_455 100.78(11) ?
O1 Ba1 O4 7_456 3_455 149.99(10) ?
O1 Ba1 O4 4_645 3_455 96.08(10) ?
O4 Ba1 O4 10_545 3_455 56.07(11) ?
O4 Ba1 O4 6_554 3_455 56.07(11) ?
O1 Ba1 O2 11_564 11_564 48.95(10) ?
O1 Ba1 O2 7_456 11_564 114.21(11) ?
O1 Ba1 O2 4_645 11_564 52.41(10) ?
O4 Ba1 O2 10_545 11_564 133.01(11) ?
O4 Ba1 O2 6_554 11_564 141.46(11) ?
O4 Ba1 O2 3_455 11_564 95.73(10) ?
O1 Ba1 O2 11_564 7_456 52.41(10) ?
O1 Ba1 O2 7_456 7_456 48.95(10) ?
O1 Ba1 O2 4_645 7_456 114.21(11) ?
O4 Ba1 O2 10_545 7_456 95.73(10) ?
O4 Ba1 O2 6_554 7_456 133.01(11) ?
O4 Ba1 O2 3_455 7_456 141.46(11) ?
O2 Ba1 O2 11_564 7_456 85.52(11) ?
O1 Ba1 O2 11_564 4_645 114.21(11) ?
O1 Ba1 O2 7_456 4_645 52.41(10) ?
O1 Ba1 O2 4_645 4_645 48.95(10) ?
O4 Ba1 O2 10_545 4_645 141.46(11) ?
O4 Ba1 O2 6_554 4_645 95.73(10) ?
O4 Ba1 O2 3_455 4_645 133.01(11) ?
O2 Ba1 O2 11_564 4_645 85.52(11) ?
O2 Ba1 O2 7_456 4_645 85.52(11) ?
O1 Ba1 O2 11_564 10_545 56.07(10) ?
O1 Ba1 O2 7_456 10_545 86.51(10) ?
O1 Ba1 O2 4_645 10_545 156.56(10) ?
O4 Ba1 O2 10_545 10_545 45.87(9) ?
O4 Ba1 O2 6_554 10_545 100.65(10) ?
O4 Ba1 O2 3_455 10_545 88.09(10) ?
O2 Ba1 O2 11_564 10_545 104.277(10) ?
O2 Ba1 O2 7_456 10_545 54.72(14) ?
O2 Ba1 O2 4_645 10_545 137.20(7) ?
O1 Ba1 O2 11_564 6_554 156.56(10) ?
O1 Ba1 O2 7_456 6_554 56.07(10) ?
O1 Ba1 O2 4_645 6_554 86.51(10) ?
O4 Ba1 O2 10_545 6_554 88.09(10) ?
O4 Ba1 O2 6_554 6_554 45.87(9) ?
O4 Ba1 O2 3_455 6_554 100.65(10) ?
O2 Ba1 O2 11_564 6_554 137.20(7) ?
O2 Ba1 O2 7_456 6_554 104.277(10) ?
O2 Ba1 O2 4_645 6_554 54.72(14) ?
O2 Ba1 O2 10_545 6_554 115.46(5) ?
O1 Ba1 O2 11_564 3_455 86.51(10) ?
O1 Ba1 O2 7_456 3_455 156.56(10) ?
O1 Ba1 O2 4_645 3_455 56.07(10) ?
O4 Ba1 O2 10_545 3_455 100.65(10) ?
O4 Ba1 O2 6_554 3_455 88.09(10) ?
O4 Ba1 O2 3_455 3_455 45.87(9) ?
O2 Ba1 O2 11_564 3_455 54.72(14) ?
O2 Ba1 O2 7_456 3_455 137.20(7) ?
O2 Ba1 O2 4_645 3_455 104.277(10) ?
O2 Ba1 O2 10_545 3_455 115.46(5) ?
O2 Ba1 O2 6_554 3_455 115.46(5) ?
O3 Ba2 O3 . 9 93.11(11) ?
O3 Ba2 O3 . 5 93.11(11) ?
O3 Ba2 O3 9 5 93.11(11) ?
O3 Ba2 O4 . 11_564 82.07(11) ?
O3 Ba2 O4 9 11_564 57.03(9) ?
O3 Ba2 O4 5 11_564 149.16(10) ?
O3 Ba2 O4 . 7_456 149.16(10) ?
O3 Ba2 O4 9 7_456 82.07(11) ?
O3 Ba2 O4 5 7_456 57.03(9) ?
O4 Ba2 O4 11_564 7_456 118.85(2) ?
O3 Ba2 O4 . 4_645 57.03(9) ?
O3 Ba2 O4 9 4_645 149.16(10) ?
O3 Ba2 O4 5 4_645 82.07(11) ?
O4 Ba2 O4 11_564 4_645 118.85(2) ?
O4 Ba2 O4 7_456 4_645 118.85(2) ?
O3 Ba2 O2 . 11_564 81.88(11) ?
O3 Ba2 O2 9 11_564 103.48(10) ?
O3 Ba2 O2 5 11_564 162.86(10) ?
O4 Ba2 O2 11_564 11_564 46.60(10) ?
O4 Ba2 O2 7_456 11_564 128.91(11) ?
O4 Ba2 O2 4_645 11_564 81.46(10) ?
O3 Ba2 O2 . 7_456 162.86(10) ?
O3 Ba2 O2 9 7_456 81.88(11) ?
O3 Ba2 O2 5 7_456 103.48(10) ?
O4 Ba2 O2 11_564 7_456 81.46(10) ?
O4 Ba2 O2 7_456 7_456 46.60(10) ?
O4 Ba2 O2 4_645 7_456 128.91(11) ?
O2 Ba2 O2 11_564 7_456 83.37(13) ?
O3 Ba2 O2 . 4_645 103.48(10) ?
O3 Ba2 O2 9 4_645 162.86(10) ?
O3 Ba2 O2 5 4_645 81.88(11) ?
O4 Ba2 O2 11_564 4_645 128.91(11) ?
O4 Ba2 O2 7_456 4_645 81.46(10) ?
O4 Ba2 O2 4_645 4_645 46.60(10) ?
O2 Ba2 O2 11_564 4_645 83.37(13) ?
O2 Ba2 O2 7_456 4_645 83.37(13) ?
O1 V1 O1 9 5 93.73(16) y
O1 V1 O1 9 . 93.73(16) ?
O1 V1 O1 5 . 93.73(16) ?
O1 V1 O2 9 8_656 81.84(18) y
O1 V1 O2 5 8_656 92.35(17) y
O1 V1 O2 . 8_656 172.71(18) y
O1 V1 O2 9 12_566 92.35(17) ?
O1 V1 O2 5 12_566 172.71(18) ?
O1 V1 O2 . 12_566 81.84(18) ?
O2 V1 O2 8_656 12_566 92.50(16) y
O1 V1 O2 9 2_665 172.71(18) ?
O1 V1 O2 5 2_665 81.84(18) ?
O1 V1 O2 . 2_665 92.35(17) ?
O2 V1 O2 8_656 2_665 92.50(16) ?
O2 V1 O2 12_566 2_665 92.50(16) ?
O4 V2 O4 10_656 6_665 88.44(17) y
O4 V2 O4 10_656 3_566 88.44(17) ?
O4 V2 O4 6_665 3_566 88.44(17) ?
O4 V2 O3 10_656 12_566 88.61(15) y
O4 V2 O3 6_665 12_566 176.20(17) y
O4 V2 O3 3_566 12_566 89.08(17) y
O4 V2 O3 10_656 8_656 89.08(17) ?
O4 V2 O3 6_665 8_656 88.61(15) ?
O4 V2 O3 3_566 8_656 176.20(17) ?
O3 V2 O3 12_566 8_656 93.75(17) y
O4 V2 O3 10_656 2_665 176.20(17) ?
O4 V2 O3 6_665 2_665 89.08(17) ?
O4 V2 O3 3_566 2_665 88.61(15) ?
O3 V2 O3 12_566 2_665 93.75(17) ?
O3 V2 O3 8_656 2_665 93.75(17) ?
O1 P O4 . . 112.5(2) ?
O1 P O2 . . 106.9(2) ?
O4 P O2 . . 105.1(2) ?
O1 P O3 . . 111.5(2) ?
O4 P O3 . . 108.8(2) ?
O2 P O3 . . 111.9(2) ?

loop_
_geom_bond_atom_site_label_1
_geom_bond_atom_site_label_2
_geom_bond_site_symmetry_2
_geom_bond_distance
_geom_bond_publ_flag
Ba1 O1 11_564 2.843(4) y
Ba1 O1 7_456 2.843(4) ?
Ba1 O1 4_645 2.843(4) ?
Ba1 O4 10_545 2.961(4) y
Ba1 O4 6_554 2.961(4) ?
Ba1 O4 3_455 2.961(4) ?
Ba1 O2 11_564 3.047(5) y
Ba1 O2 7_456 3.047(5) ?
Ba1 O2 4_645 3.047(5) ?
Ba1 O2 10_545 3.225(5) y
Ba1 O2 6_554 3.225(5) ?
Ba1 O2 3_455 3.225(5) ?
Ba2 O3 . 2.824(4) y
Ba2 O3 9 2.824(4) ?
Ba2 O3 5 2.824(4) ?
Ba2 O4 11_564 3.009(4) y
Ba2 O4 7_456 3.009(4) ?
Ba2 O4 4_645 3.009(4) ?
Ba2 O2 11_564 3.111(4) y
Ba2 O2 7_456 3.111(4) ?
Ba2 O2 4_645 3.111(4) ?
Ba2 P 11_564 3.4521(11) y
Ba2 P 4_645 3.4521(11) ?
Ba2 P 7_456 3.4521(11) ?
V1 O1 9 1.983(3) y
V1 O1 5 1.983(3) ?
V1 O1 . 1.983(3) ?
V1 O2 8_656 1.998(4) y
V1 O2 12_566 1.998(4) ?
V1 O2 2_665 1.998(4) ?
V1 Ba1 2_565 3.7492(5) ?
V1 Ba1 3_556 3.7492(5) ?
V1 Ba1 4_655 3.7492(5) ?
V2 O4 10_656 1.996(3) y
V2 O4 6_665 1.996(3) ?
V2 O4 3_566 1.996(4) ?
V2 O3 12_566 1.999(3) y
V2 O3 8_656 1.999(4) ?
V2 O3 2_665 1.999(3) ?
V2 Ba1 1_666 3.6699(14) ?
V2 Ba2 4_656 3.8209(6) ?
V2 Ba2 3_566 3.8210(5) ?
V2 Ba2 2_665 3.8210(6) ?
P O1 . 1.516(3) y
P O4 . 1.521(3) y
P O2 . 1.531(4) y
P O3 . 1.534(3) y
P Ba1 3 3.4118(11) ?
P Ba2 4_655 3.4521(11) ?
P Ba1 4_655 3.5826(11) ?
O1 Ba1 4_655 2.843(4) ?
O2 V1 2_664 1.998(4) ?
O2 Ba1 4_655 3.047(5) ?
O2 Ba2 4_655 3.111(4) ?
O2 Ba1 3 3.225(5) ?
O3 V2 2_664 1.999(3) ?
O4 V2 3_466 1.996(3) ?
O4 Ba1 3 2.961(4) ?
O4 Ba2 4_655 3.009(4) ?

loop_
_cod_related_entry_id
_cod_related_entry_database
_cod_related_entry_code
1 AMCSD 0010428
